data_4086369
loop_
_publ_author_name
'Molitor, Sebastian'
'Schwarz, Christopher'
'Gessner, Viktoria H.'

_publ_section_title
;
 Mono- and Bis-Cyclometalated Palladium Complexes: Synthesis,
 Characterization, and Catalytic Activity
;
_journal_issue 2
_journal_name_full Organometallics
_journal_page_first 159
_journal_paper_doi 10.1021/acs.organomet.5b00903
_journal_volume 35
_journal_year 2016
_chemical_absolute_configuration ad
_chemical_formula_sum 'C23 H27 Cl N P S Si'
_chemical_formula_weight 444.03
_chemical_name_systematic
;
 ?
;
_space_group_IT_number 19
_symmetry_cell_setting orthorhombic
_symmetry_space_group_name_Hall 'P 2ac 2ab'
_symmetry_space_group_name_H-M 'P 21 21 21'
_atom_sites_solution_hydrogens geom
_atom_sites_solution_primary direct
_atom_sites_solution_secondary difmap
_audit_creation_date 2015-10-18T17:09:26-00:00
_audit_creation_method 'WinGX routine CIF_UPDATE'
_cell_angle_alpha 90
_cell_angle_beta 90
_cell_angle_gamma 90
_cell_formula_units_Z 4
_cell_length_a 8.7025(4)
_cell_length_b 11.0106(5)
_cell_length_c 24.1632(12)
_cell_measurement_temperature 100(2)
_cell_volume 2315.31(19)
_computing_cell_refinement 'SAINTPLUS 8.18C (Bruker APEX2, 2011)'
_computing_data_collection 'SMART 5.622 (Bruker AXS, 2001)'
_computing_data_reduction 'SAINTPLUS 8.18C (Bruker APEX2, 2011)'
_computing_molecular_graphics 'Ortep-3 V1.08 (Farrugia, 2001)'
_computing_structure_refinement 'SHELXL-97 (Sheldrick, 2008)'
_computing_structure_solution 'SHELXS-97 (Sheldrick, 2008)'
_diffrn_ambient_temperature 100(2)
_diffrn_measured_fraction_theta_full 0.999
_diffrn_measured_fraction_theta_max 0.999
_diffrn_measurement_device_type 'Bruker APEX-CCD'
_diffrn_measurement_method omega-scans
_diffrn_radiation_monochromator graphite
_diffrn_radiation_type MoK\a
_diffrn_radiation_wavelength 0.71073
_diffrn_reflns_av_R_equivalents 0.0252
_diffrn_reflns_av_unetI/netI 0.0156
_diffrn_reflns_limit_h_max 10
_diffrn_reflns_limit_h_min -10
_diffrn_reflns_limit_k_max 13
_diffrn_reflns_limit_k_min -13
_diffrn_reflns_limit_l_max 28
_diffrn_reflns_limit_l_min -28
_diffrn_reflns_number 28128
_diffrn_reflns_theta_full 25
_diffrn_reflns_theta_max 25
_diffrn_reflns_theta_min 2.03
_exptl_absorpt_coefficient_mu 0.385
_exptl_absorpt_correction_T_max 0.9304
_exptl_absorpt_correction_T_min 0.8426
_exptl_absorpt_correction_type empirical
_exptl_absorpt_process_details 'Sadabs 2008 (Bruker AXS, 2008)'
_exptl_crystal_colour colourless
_exptl_crystal_density_diffrn 1.274
_exptl_crystal_density_method 'not measured'
_exptl_crystal_description block
_exptl_crystal_F_000 936
_exptl_crystal_size_max 0.46
_exptl_crystal_size_mid 0.37
_exptl_crystal_size_min 0.19
_refine_diff_density_max 0.263
_refine_diff_density_min -0.149
_refine_diff_density_rms 0.034
_refine_ls_abs_structure_details 'Flack H D (1983), Acta Cryst. A39, 876-881'
_refine_ls_abs_structure_Flack 0.01(4)
_refine_ls_extinction_method none
_refine_ls_goodness_of_fit_ref 1.05
_refine_ls_hydrogen_treatment riding
_refine_ls_matrix_type full
_refine_ls_number_parameters 261
_refine_ls_number_reflns 4090
_refine_ls_number_restraints 0
_refine_ls_restrained_S_all 1.05
_refine_ls_R_factor_all 0.0198
_refine_ls_R_factor_gt 0.019
_refine_ls_shift/su_max 0
_refine_ls_shift/su_mean 0
_refine_ls_structure_factor_coef Fsqd
_refine_ls_weighting_details 'calc w=1/[\s^2^(Fo^2^)+(0.0291P)^2^+0.5270P] where P=(Fo^2^+2Fc^2^)/3'
_refine_ls_weighting_scheme calc
_refine_ls_wR_factor_gt 0.0499
_refine_ls_wR_factor_ref 0.0504
_reflns_number_gt 3992
_reflns_number_total 4090
_reflns_threshold_expression >2sigma(I)
_cod_data_source_file om5b00903_si_002.cif
_cod_data_source_block sad
_cod_depositor_comments 'Adding full bibliography for 4086366--4086378.cif.'
_cod_original_sg_symbol_H-M P2(1)2(1)2(1)
_cod_database_code 4086369

loop_
_symmetry_equiv_pos_as_xyz
'x, y, z'
'-x+1/2, -y, z+1/2'
'-x, y+1/2, -z+1/2'
'x+1/2, -y+1/2, -z'

loop_
_atom_site_label
_atom_site_type_symbol
_atom_site_fract_x
_atom_site_fract_y
_atom_site_fract_z
_atom_site_U_iso_or_equiv
_atom_site_adp_type
_atom_site_occupancy
_atom_site_symmetry_multiplicity
_atom_site_calc_flag
_atom_site_refinement_flags
P1 P 0.29980(4) 0.11763(3) 0.166133(15) 0.01068(8) Uani 1 1 d .
N1 N -0.07370(15) -0.09954(11) 0.06365(5) 0.0170(3) Uani 1 1 d .
Cl1 Cl 0.39573(4) -0.11808(3) 0.113763(14) 0.01687(8) Uani 1 1 d .
Si1 Si 0.09577(4) -0.12813(3) 0.174432(15) 0.01128(9) Uani 1 1 d .
C1 C 0.46045(17) 0.17168(13) 0.12492(6) 0.0120(3) Uani 1 1 d .
S1 S 0.12939(4) 0.23328(3) 0.166475(17) 0.01743(9) Uani 1 1 d .
C2 C 0.44034(18) 0.18371(14) 0.06792(6) 0.0183(3) Uani 1 1 d .
H2 H 0.347 0.1579 0.0513 0.022 Uiso 1 1 calc R
C4 C 0.69109(18) 0.27256(14) 0.05997(6) 0.0187(3) Uani 1 1 d .
H4 H 0.7698 0.3074 0.0378 0.022 Uiso 1 1 calc R
C5 C 0.71190(18) 0.26151(15) 0.11617(7) 0.0200(3) Uani 1 1 d .
H5 H 0.8048 0.2886 0.1327 0.024 Uiso 1 1 calc R
C6 C 0.59696(17) 0.21077(14) 0.14871(6) 0.0162(3) Uani 1 1 d .
H6 H 0.6119 0.2028 0.1875 0.019 Uiso 1 1 calc R
C7 C 0.37580(17) 0.08260(12) 0.23418(6) 0.0121(3) Uani 1 1 d .
C8 C 0.50583(18) 0.00975(13) 0.24099(6) 0.0148(3) Uani 1 1 d .
H8 H 0.558 -0.0213 0.2095 0.018 Uiso 1 1 calc R
C9 C 0.55908(19) -0.01741(14) 0.29372(6) 0.0183(3) Uani 1 1 d .
H9 H 0.648 -0.0665 0.2983 0.022 Uiso 1 1 calc R
C10 C 0.4823(2) 0.02720(15) 0.33971(6) 0.0232(4) Uani 1 1 d .
H10 H 0.5184 0.0081 0.3758 0.028 Uiso 1 1 calc R
C11 C 0.35328(19) 0.09950(15) 0.33330(7) 0.0232(3) Uani 1 1 d .
H11 H 0.3013 0.13 0.3649 0.028 Uiso 1 1 calc R
C12 C 0.29987(18) 0.12742(14) 0.28061(6) 0.0180(3) Uani 1 1 d .
H12 H 0.2115 0.1771 0.2763 0.022 Uiso 1 1 calc R
C13 C 0.23463(17) -0.02446(13) 0.13450(6) 0.0110(3) Uani 1 1 d .
H13 H 0.1869(18) 0.0026(14) 0.1024(7) 0.011(4) Uiso 1 1 d .
C14 C 0.04172(16) -0.25095(13) 0.12395(6) 0.0127(3) Uani 1 1 d .
C15 C 0.08103(17) -0.37270(14) 0.13413(6) 0.0186(3) Uani 1 1 d .
H15 H 0.1305 -0.3933 0.1679 0.022 Uiso 1 1 calc R
C16 C 0.0494(2) -0.46333(15) 0.09610(7) 0.0256(4) Uani 1 1 d .
H16 H 0.077 -0.5451 0.1038 0.031 Uiso 1 1 calc R
C17 C -0.0224(2) -0.43444(15) 0.04689(7) 0.0257(4) Uani 1 1 d .
H17 H -0.0437 -0.4965 0.0207 0.031 Uiso 1 1 calc R
C18 C -0.06369(19) -0.31557(14) 0.03554(6) 0.0199(3) Uani 1 1 d .
H18 H -0.1137 -0.2961 0.0017 0.024 Uiso 1 1 calc R
C19 C -0.03159(16) -0.22464(14) 0.07391(6) 0.0135(3) Uani 1 1 d .
C20 C -0.2395(2) -0.08191(16) 0.07403(8) 0.0286(4) Uani 1 1 d .
H20A H -0.2645 0.0047 0.0714 0.043 Uiso 1 1 calc R
H20B H -0.265 -0.1115 0.1112 0.043 Uiso 1 1 calc R
H20C H -0.299 -0.1272 0.0465 0.043 Uiso 1 1 calc R
C21 C -0.0334(3) -0.05684(17) 0.00830(7) 0.0354(5) Uani 1 1 d .
H21A H -0.0955 -0.0999 -0.0192 0.053 Uiso 1 1 calc R
H21B H 0.0758 -0.0725 0.0014 0.053 Uiso 1 1 calc R
H21C H -0.0533 0.0306 0.0057 0.053 Uiso 1 1 calc R
C22 C 0.20164(18) -0.20027(14) 0.23280(6) 0.0172(3) Uani 1 1 d .
H22A H 0.2949 -0.2394 0.2187 0.026 Uiso 1 1 calc R
H22B H 0.1359 -0.2613 0.2504 0.026 Uiso 1 1 calc R
H22C H 0.2298 -0.1381 0.26 0.026 Uiso 1 1 calc R
C23 C -0.06898(18) -0.04028(14) 0.20304(6) 0.0182(3) Uani 1 1 d .
H23A H -0.1127 0.0113 0.174 0.027 Uiso 1 1 calc R
H23B H -0.0332 0.0107 0.2337 0.027 Uiso 1 1 calc R
H23C H -0.1478 -0.0966 0.2165 0.027 Uiso 1 1 calc R
C3 C 0.55566(19) 0.23309(14) 0.03539(6) 0.0200(3) Uani 1 1 d .
H3 H 0.5422 0.2399 -0.0035 0.024 Uiso 1 1 calc R

loop_
_atom_site_aniso_label
_atom_site_aniso_U_11
_atom_site_aniso_U_22
_atom_site_aniso_U_33
_atom_site_aniso_U_23
_atom_site_aniso_U_13
_atom_site_aniso_U_12
P1 0.00898(16) 0.01143(17) 0.01165(17) 0.00009(15) -0.00043(14) -0.00022(15)
N1 0.0170(7) 0.0152(6) 0.0188(6) 0.0032(5) -0.0049(5) 0.0007(6)
Cl1 0.01424(18) 0.01731(17) 0.01905(17) -0.00510(14) 0.00483(14) -0.00030(16)
Si1 0.01011(18) 0.01254(18) 0.01118(18) 0.00081(15) -0.00021(14) -0.00127(16)
C1 0.0123(7) 0.0099(7) 0.0137(7) 0.0007(5) 0.0017(6) 0.0005(6)
S1 0.01232(17) 0.01449(17) 0.0255(2) 0.00163(15) -0.00078(16) 0.00347(15)
C2 0.0176(8) 0.0201(8) 0.0173(8) 0.0029(6) -0.0042(7) -0.0042(7)
C4 0.0166(8) 0.0204(8) 0.0190(8) 0.0033(6) 0.0058(6) -0.0027(7)
C5 0.0116(7) 0.0268(8) 0.0215(8) -0.0002(7) -0.0014(6) -0.0044(7)
C6 0.0159(7) 0.0210(8) 0.0119(7) 0.0000(6) -0.0021(6) -0.0028(7)
C7 0.0126(7) 0.0126(7) 0.0111(7) 0.0005(5) -0.0016(6) -0.0032(6)
C8 0.0132(7) 0.0174(7) 0.0138(7) -0.0001(6) -0.0003(6) -0.0019(6)
C9 0.0153(8) 0.0186(8) 0.0209(8) 0.0039(6) -0.0046(6) -0.0020(6)
C10 0.0285(9) 0.0280(9) 0.0129(8) 0.0035(7) -0.0053(7) -0.0051(8)
C11 0.0301(9) 0.0270(8) 0.0126(7) -0.0041(7) 0.0037(7) -0.0005(7)
C12 0.0188(8) 0.0163(7) 0.0189(7) -0.0015(6) 0.0025(6) 0.0001(7)
C13 0.0092(7) 0.0123(7) 0.0116(7) 0.0001(6) -0.0003(6) 0.0015(6)
C14 0.0102(7) 0.0126(7) 0.0154(7) 0.0005(6) 0.0030(6) -0.0025(6)
C15 0.0180(8) 0.0161(7) 0.0218(8) 0.0037(6) 0.0007(6) 0.0019(7)
C16 0.0306(9) 0.0114(7) 0.0349(9) 0.0008(7) 0.0061(8) 0.0010(7)
C17 0.0333(10) 0.0172(8) 0.0266(9) -0.0093(7) 0.0041(8) -0.0059(8)
C18 0.0211(8) 0.0233(8) 0.0153(7) -0.0024(6) -0.0001(7) -0.0041(7)
C19 0.0102(7) 0.0145(7) 0.0159(7) 0.0006(6) 0.0031(6) -0.0032(6)
C20 0.0171(8) 0.0252(9) 0.0436(11) -0.0037(8) -0.0085(8) 0.0045(7)
C21 0.0515(13) 0.0284(9) 0.0264(10) 0.0125(8) -0.0011(9) -0.0063(9)
C22 0.0176(8) 0.0205(8) 0.0135(7) 0.0035(6) -0.0027(6) -0.0032(7)
C23 0.0145(8) 0.0189(8) 0.0213(8) -0.0021(6) 0.0053(6) -0.0016(7)
C3 0.0255(8) 0.0220(8) 0.0124(7) 0.0029(6) -0.0009(6) -0.0021(7)

loop_
_atom_type_symbol
_atom_type_description
_atom_type_scat_dispersion_real
_atom_type_scat_dispersion_imag
_atom_type_scat_source
C C 0.0033 0.0016 'International Tables Vol C Tables 4.2.6.8 and 6.1.1.4'
H H 0 0 'International Tables Vol C Tables 4.2.6.8 and 6.1.1.4'
N N 0.0061 0.0033 'International Tables Vol C Tables 4.2.6.8 and 6.1.1.4'
Si Si 0.0817 0.0704 'International Tables Vol C Tables 4.2.6.8 and 6.1.1.4'
P P 0.1023 0.0942 'International Tables Vol C Tables 4.2.6.8 and 6.1.1.4'
S S 0.1246 0.1234 'International Tables Vol C Tables 4.2.6.8 and 6.1.1.4'
Cl Cl 0.1484 0.1585 'International Tables Vol C Tables 4.2.6.8 and 6.1.1.4'

loop_
_geom_angle_atom_site_label_1
_geom_angle_atom_site_label_2
_geom_angle_atom_site_label_3
_geom_angle
C7 P1 C1 106.62(7)
C7 P1 C13 108.03(7)
C1 P1 C13 106.82(6)
C7 P1 S1 114.29(5)
C1 P1 S1 111.89(5)
C13 P1 S1 108.86(5)
C19 N1 C21 113.74(13)
C19 N1 C20 110.09(13)
C21 N1 C20 110.37(14)
C23 Si1 C22 108.74(7)
C23 Si1 C14 114.93(7)
C22 Si1 C14 107.95(7)
C23 Si1 C13 111.21(7)
C22 Si1 C13 108.81(7)
C14 Si1 C13 104.99(6)
C6 C1 C2 119.14(14)
C6 C1 P1 122.22(11)
C2 C1 P1 118.42(12)
C3 C2 C1 120.44(14)
C5 C4 C3 120.41(15)
C4 C5 C6 119.96(15)
C1 C6 C5 120.42(13)
C12 C7 C8 119.54(13)
C12 C7 P1 118.82(11)
C8 C7 P1 121.62(11)
C9 C8 C7 120.14(14)
C10 C9 C8 119.90(15)
C11 C10 C9 120.31(15)
C10 C11 C12 120.04(15)
C11 C12 C7 120.07(15)
Cl1 C13 P1 111.22(8)
Cl1 C13 Si1 106.72(7)
P1 C13 Si1 119.51(8)
C19 C14 C15 117.41(13)
C19 C14 Si1 121.75(11)
C15 C14 Si1 120.76(11)
C16 C15 C14 121.54(14)
C17 C16 C15 119.73(15)
C16 C17 C18 120.38(15)
C17 C18 C19 119.71(15)
C18 C19 C14 121.24(14)
C18 C19 N1 121.29(13)
C14 C19 N1 117.47(13)
C2 C3 C4 119.63(14)

loop_
_geom_bond_atom_site_label_1
_geom_bond_atom_site_label_2
_geom_bond_distance
P1 C7 1.8138(14)
P1 C1 1.8168(15)
P1 C13 1.8313(15)
P1 S1 1.9547(5)
N1 C19 1.4468(19)
N1 C21 1.460(2)
N1 C20 1.477(2)
Cl1 C13 1.8109(14)
Si1 C23 1.8625(15)
Si1 C22 1.8626(15)
Si1 C14 1.8808(15)
Si1 C13 1.9220(15)
C1 C6 1.388(2)
C1 C2 1.395(2)
C2 C3 1.386(2)
C4 C5 1.375(2)
C4 C3 1.390(2)
C5 C6 1.390(2)
C7 C12 1.392(2)
C7 C8 1.397(2)
C8 C9 1.388(2)
C9 C10 1.386(2)
C10 C11 1.385(2)
C11 C12 1.390(2)
C14 C19 1.397(2)
C14 C15 1.405(2)
C15 C16 1.384(2)
C16 C17 1.381(3)
C17 C18 1.385(2)
C18 C19 1.393(2)
